data_2000190
loop_
_publ_author_name
'van Eijck, B. P.'

_publ_section_title
;
 Structure of (<i>Z</i>)-1,2-dimesitylvinylene
 bis(mesitylenecarboxylate)
;
_journal_issue 11
_journal_name_full 'Acta Crystallographica Section C'
_journal_page_first 2470
_journal_page_last 2472
_journal_paper_doi 10.1107/S0108270191005334
_journal_volume 47
_journal_year 1991
_chemical_formula_sum 'C40 H44 O4'
_chemical_formula_weight 588.79
_space_group_crystal_system monoclinic
_space_group_IT_number 4
_space_group_name_Hall 'P 2yb'
_space_group_name_H-M_alt 'P 1 21 1'
_cell_angle_alpha 90
_cell_angle_beta 97.69(2)
_cell_angle_gamma 90
_cell_formula_units_Z 2
_cell_length_a 8.436(2)
_cell_length_b 16.739(6)
_cell_length_c 11.698(3)
_cell_volume 1637.0(8)
_diffrn_radiation_type Mo
_diffrn_radiation_wavelength 0.71073
_exptl_absorpt_coefficient_mu 0.07
_exptl_crystal_density_diffrn 1.194
_exptl_crystal_F_000 632
_cod_data_source_file ab0208.cif
_cod_data_source_block ab0208a
_cod_database_code 2000190

loop_
_space_group_symop_id
_space_group_symop_operation_xyz
1 x,y,z
2 -x,y+1/2,-z

loop_
_atom_site_label
_atom_site_fract_x
_atom_site_fract_y
_atom_site_fract_z
_atom_site_U_iso_or_equiv
O(1) .0703(2) .45 .24831(13) .0812(4)
O(2) .3014(2) .42243(15) .17930(16) .251(5)
O(3) .0865(2) .30938(14) .3555(13) .0186(4)
O(4) -.1259(2) .34104(18) .44470(16) .0345(6)
C(1) .2267(3) .46419(16) .23529(18) .0154(5)
C(2) .2881(3) .53527(16) .30417(18) .0161(6)
C(3) .4094(3) .52264(17) .39741(19) .0181(6)
C(4) .4605(3) .58717(18) .4670(2) .0208(6)
C(5) .3991(3) .66390(17) .4456(2) .0201(6)
C(6) .2839(3) .67512(17) .3499(2) .0200(6)
C(7) .2262(3) .61201(17) .27828(19) .0190(6)
C(8) .4799(3) .44050(18) .4241(2) .240(7)
C(9) .4570(3) .73270(19) .5225(3) .0268(7)
C(10) .1045(3) .62883(19) .1744(2) .0263(7)
C(11) -.0027(3) .38330(16) .18799(19) .0171(6)
C(12) -.0789(3) .39895(17) .06797(19) .0175(6)
C(13) -.0273(3) .35914(17) -.02645(19) .0188(6)
C(14) -.1042(3) .37576(19) -.1370(2) .0232(7)
C(15) -.2276(3) .43064(19) -.1567(2) .0269(7)
C(16) -.2741(3) .47038(18) -.0628(2) .0244(7)
C(17) -.2028(3) .45588(17) .0496(2) .0207(6)
C(18) .1090(3) .30085(18) -.0142(2) .0217(6)
C(19) -.3043(4) .4483(2) -.2783(2) .0358(9)
C(20) -.2655(3) .50006(18) .1466(2) .0255(7)
C(21) .0091(3) .31792(17) .44919(19) .0202(6)
C(22) .1198(3) .29609(18) .55600(19) .0199(6)
C(23) .1931(3) .35758(18) .62548(19) .0211(6)
C(24) .3044(3) .3364(2) .7197(2) .0260(7)
C(25) .3408(3) .2566(2) .7471(2) .0281(7)
C(26) .2619(3) .1979(2) .6785(2) .0276(8)
C(27) .1517(3) .21554(18) .5829(2) .0229(7)
C(28) .1538(4) .44395(19) .6001(2) .0284(8)
C(29) .4618(4) .2357(3) .8498(2) .0390(9)
C(30) .0682(4) .1488(2) .5123(3) .0298(8)
C(31) -.0065(3) .31507(17) .24540(17) .0168(6)
C(32) -.0824(3) .23882(16) .20350(17) .0163(6)
C(33) -.2492(3) .23173(17) .17411(18) .0172(6)
C(34) -.3122(3) .15837(18) .1343(2) .0192(6)
C(35) -.2145(3) .09275(18) .1214(2) .0201(6)
C(36) -.0506(3) .10059(18) .1518(2) .0205(6)
C(37) .0180(3) .17241(17) .19300(19) .0175(6)
C(38) -.3626(3) .30021(18) .1843(2) .0201(6)
C(39) -.2854(3) .0152(2) .0740(3) .0305(8)
C(40) .1974(3) .17745(19) .2221(2) .0240(7)
H(4) .547(5) .580(3) .530(3) ?
H(6) .247(5) .730(3) .336(3) ?
H(14) -.068(5) .351(2) -.201(3) ?
H(16) -.368(5) .509(3) -.069(3) ?
H(24) .354(5) .380(3) .772(3) ?
H(26) .281(5) .143(3) .691(3) ?
H(34) -.425(5) .153(2) .106(3) ?
H(36) .013(5) .054(3) .133(3) ?
H(81) .566(5) .442(3) .485(3) ?
H(82) .533(5) .419(2) .369(3) ?
H(83) .401(5) .405(3) .428(3) ?
H(91) .548(5) .755(3) .505(3) ?
H(92) .386(5) .782(2) .513(3) ?
H(93) .470(5) .718(3) .6021(3) ?
H(101) .079(5) .582(3) .124(3) ?
H(102) .012(5) .648(2) .197(3) ?
H(103) .162(5) .663(2) .113(3) ?
H(181) .198(5) .316(2) .040(3) ?
H(182) .075(5) .246(3) .013(3) ?
H(183) .152(5) .298(2) -.083(3) ?
H(191) -.345(5) .407(3) -.315(3) ?
H(192) -.400(5) .492(3) -.273(3) ?
H(193) -.245(5) .476(2) -.317(2) ?
H(201) -.218(5) .488(3) .216(3) ?
H(202) -.375(5) .498(2) .133(3) ?
H(203) -.254(5) .556(3) .134(3) ?
H(281) .137(5) .453(2) .519(4) ?
H(282) .066(5) .464(3) .639(3) ?
H(283) .224(5) .477(3) .633(3) ?
H(291) .424(5) .233(3) .921(4) ?
H(292) .552(5) .271(3) .857(3) ?
H(293) .507(5) .181(3) .856(3) ?
H(301) -.005(5) .167(3) .455(4) ?
H(302) .032(5) .112(3) .553(4) ?
H(303) .135(5) .112(3) .482(3) ?
H(381) -.371(5) .330(3) .110(3) ?
H(382) -.318(5) .335(3) .247(3) ?
H(383) -.459(5) .280(2) .204(3) ?
H(391) -.342(5) .020(2) -.002(3) ?
H(392) -.209(5) -.024(3) .080(3) ?
H(393) -.361(5) -.004(3) .123(3) ?
H(401) .244(5) .143(3) .175(3) ?
H(402) .241(5) .230(3) .219(3) ?
H(403) .230(5) .168(2) .302(4) ?

loop_
_geom_bond_atom_site_label_1
_geom_bond_atom_site_label_2
_geom_bond_distance
O(1) C(1) 1.369(3)
O(1) C(11) 1.417(3)
O(2) C(1) 1.194(3)
O(3) C(21) 1.356(3)
O(3) C(31) 1.419(3)
O(4) C(21) 1.197(3)
C(1) C(2) 1.490(4)
C(2) C(3) 1.408(3)
C(2) C(7) 1.404(4)
C(3) C(4) 1.386(4)
C(3) C(8) 1.514(4)
C(4) C(5) 1.395(4)
C(5) C(6) 1.393(3)
C(5) C(9) 1.502(4)
C(6) C(7) 1.395(4)
C(7) C(10) 1.509(3)
C(11) C(12) 1.487(3)
C(11) C(31) 1.327(4)
C(12) C(13) 1.408(3)
C(12) C(17) 1.409(4)
C(13) C(14) 1.395(3)
C(13) C(18) 1.501(4)
C(14) C(15) 1.384(4)
C(15) C(16) 1.385(4)
C(15) C(19) 1.511(3)
C(16) C(17) 1.392(3)
C(17) C(20) 1.508(4)
C(21) C(22) 1.502(3)
C(22) C(23) 1.403(4)
C(22) C(27) 1.402(4)
C(18) H(181) 0.95(4)
C(18) H(182) 1.03(5)
C(18) H(183) 0.93(4)
C(19) H(191) 0.86(5)
C(19) H(192) 1.10(5)
C(19) H(193) 0.85(4)
C(20) H(201) 0.88(4)
C(20) H(202) 0.92(4)
C(20) H(203) 0.95(5)
C(24) H(24) 1.01(4)
C(26) H(26) 0.94(5)
C(28) H(281) 0.95(5)
C(28) H(282) 0.98(5)
C(28) H(283) 0.86(4)
C(29) H(291) 0.93(5)
C(29) H(292) 0.96(5)
C(23) C(24) 1.395(3)
C(23) C(28) 1.504(4)
C(24) C(25) 1.398(5)
C(25) C(26) 1.382(4)
C(25) C(29) 1.510(4)
C(26) C(27) 1.387(3)
C(27) C(30) 1.507(4)
C(31) C(32) 1.482(4)
C(32) C(33) 1.408(4)
C(32) C(37) 1.413(4)
C(33) C(34) 1.393(4)
C(33) C(38) 1.508(4)
C(34) C(35) 1.394(4)
C(35) C(36) 1.387(4)
C(35) C(39) 1.504(4)
C(36) C(37) 1.392(4)
C(37) C(40) 1.508(4)
C(4) H(4) 0.97(4)
C(6) H(6) 0.98(5)
C(8) H(81) 0.95(4)
C(8) H(82) 0.91(4)
C(8) H(83) 0.90(5)
C(9) H(91) 0.90(4)
C(9) H(92) 1.02(4)
C(9) H(93) 0.95(4)
C(10) H(101) 0.99(5)
C(10) H(102) 0.91(4)
C(10) H(103) 1.08(4)
C(14) H(14) 0.94(4)
C(16) H(16) 1.02(5)
C(29) H(293) 0.99(5)
C(30) H(301) 0.90(5)
C(30) H(302) 0.86(5)
C(30) H(303) 0.94(5)
C(34) H(34) 0.97(4)
C(36) H(36) 0.99(5)
C(38) H(381) 1.00(4)
C(38) H(382) 0.97(4)
C(38) H(383) 0.94(4)
C(39) H(391) 0.95(4)
C(39) H(392) 0.92(5)
C(39) H(393) 0.97(4)
C(40) H(401) 0.92(4)
C(40) H(402) 0.96(5)
C(40) H(403) 0.95(5)
